data_8104396
loop_
_publ_author_name
'Jarchow, O.'

_publ_section_title
;
 Die Kristallstruktur von K4 (Ni2 (C N)6)
;
_journal_name_full
;
Zeitschrift fuer Kristallographie, Kristallgeometrie, Kristallphysik, 
Kristallchemie (-144,1977)
;
_journal_page_first 122
_journal_page_last 134
_journal_volume 136
_journal_year 1972
_chemical_formula_sum 'C6 K4 N6 Ni2'
_chemical_name_systematic 'K4 (Ni2 (C N)6)'
_space_group_IT_number 2
_symmetry_space_group_name_Hall '-P 1'
_symmetry_space_group_name_H-M 'P -1'
_cell_angle_alpha 90
_cell_angle_beta 91.5
_cell_angle_gamma 90
_cell_formula_units_Z 2
_cell_length_a 44.02
_cell_length_b 16.1
_cell_length_c 7.44
_cell_volume 5271.085
_citation_journal_id_ASTM ZEKGAX
_cod_data_source_file Jarchow_ZEKGAX_1972_246.cif
_cod_data_source_block C6K4N6Ni2
_cod_database_code 8104396

loop_
_symmetry_equiv_pos_as_xyz
x,y,z
-x,-y,-z

loop_
_atom_site_label
_atom_site_type_symbol
_atom_site_fract_x
_atom_site_fract_y
_atom_site_fract_z
_atom_site_occupancy
_atom_site_U_iso_or_equiv
Ni1 Ni+1 0.0631 0.0555 0.3558 1 0.0
N2 N-3 0.1176 0.0243 -0.0328 1 0.0
C1 C+2 0.0965 0.0066 0.4697 1 0.0
C6 C+2 0.0567 -0.1394 -0.03 1 0.0
N5 N-3 0.0518 0.1836 0.655 1 0.0
K1 K+1 0.0271 0 0.7539 1 0.0
N3 N-3 0.0213 0.113 0.0474 1 0.0
K3 K+1 0.0911 0.1891 -0.0187 1 0.0
N4 N-3 0.0213 -0.1128 0.4475 1 0.0
C3 C+2 0.0363 0.0894 0.1716 1 0.0
K2 K+1 -0.0001 0.2494 0.3381 1 0.0
K4 K+1 0.0911 -0.1892 0.5578 1 0.0
Ni2 Ni+1 0.0631 -0.0554 0.157 1 0.0
C4 C+2 0.0363 -0.0894 0.3424 1 0.0
N1 N-3 0.1176 -0.0245 0.5342 1 0.0
C2 C+2 0.0965 -0.0067 0.0432 1 0.0
N6 N-3 0.0518 -0.1825 -0.1438 1 0.0
C5 C+2 0.0567 0.1394 0.5459 1 0.0
